data_7114535
loop_
_publ_author_name
'Jetti, Ram K. R.'
'Thallapally, Praveen K.'
'Nangia, Ashwini'
'Lam, Chi-Keung'
'Mak, Thomas C. W.'

_publ_section_title
;
 2,4,6-Tris(4-nitrophenoxy)-1,3,5-triazine: a hexagonal host framework
 stabilised by the NO2-trimer supramolecular synthon
;
_journal_issue 9
_journal_name_full 'Chemical Communications'
_journal_page_first 952
_journal_paper_doi 10.1039/b200152g
_journal_year 2002
_chemical_formula_sum 'C27 H12 Cl6 N6 O9'
_chemical_formula_weight 777.13
_chemical_name_systematic
; 
2,4,6-Tris-(4-nitrophenoxy)-1,3,5-triazine, Hexachlorobenzene solvate
;
_space_group_IT_number 148
_symmetry_cell_setting hexagonal
_symmetry_space_group_name_Hall '-R 3'
_symmetry_space_group_name_H-M 'R -3 :H'
_atom_sites_solution_hydrogens geom
_atom_sites_solution_primary direct
_atom_sites_solution_secondary difmap
_audit_creation_method SHELXL-97
_cell_angle_alpha 90.00
_cell_angle_beta 90.00
_cell_angle_gamma 120.00
_cell_formula_units_Z 3
_cell_length_a 14.6600(8)
_cell_length_b 14.6600(8)
_cell_length_c 20.2098(16)
_cell_measurement_reflns_used 92
_cell_measurement_temperature 293(2)
_cell_measurement_theta_max 30
_cell_measurement_theta_min -30
_cell_volume 3761.5(4)
_computing_cell_refinement
;
SAINT-PLUS for WINDOWS NT Version 5.0, Bruker AXS, Inc., Madison, Wisconsin, 
USA (1997)
;
_computing_data_collection 'SMART for Windows NT, Bruker AXS, Inc., Madison, Wisconsin, USA (1997)'
_computing_data_reduction
;
SAINT-PLUS for WINDOWS NT Version 5.0, Bruker AXS, Inc., Madison, Wisconsin, 
USA (1997)
;
_computing_molecular_graphics 'ORTEPII (Johnson, 1976) and PLUTON (Spek, 1992)'
_computing_publication_material 'SHELXL-97 (Sheldrick, 1997)'
_computing_structure_refinement 'SHELXL-97 (Sheldrick, 1997)'
_computing_structure_solution 'SHELXS-97 (Sheldrick, 1990)'
_diffrn_ambient_temperature 293(2)
_diffrn_measured_fraction_theta_full 1.000
_diffrn_measured_fraction_theta_max 1.000
_diffrn_measurement_device_type 'Bruker SMART CCD 1000 diffractometer'
_diffrn_measurement_method 'Omega scan'
_diffrn_radiation_monochromator graphite
_diffrn_radiation_source 'fine-focus sealed tube'
_diffrn_radiation_type MoK\a
_diffrn_radiation_wavelength 0.71073
_diffrn_reflns_av_R_equivalents 0.0231
_diffrn_reflns_av_sigmaI/netI 0.0159
_diffrn_reflns_limit_h_max 19
_diffrn_reflns_limit_h_min -11
_diffrn_reflns_limit_k_max 19
_diffrn_reflns_limit_k_min -19
_diffrn_reflns_limit_l_max 23
_diffrn_reflns_limit_l_min -26
_diffrn_reflns_number 8390
_diffrn_reflns_theta_full 28.00
_diffrn_reflns_theta_max 28.00
_diffrn_reflns_theta_min 1.89
_exptl_absorpt_coefficient_mu 0.383
_exptl_absorpt_correction_type none
_exptl_crystal_colour 'pale yellow'
_exptl_crystal_density_diffrn 1.029
_exptl_crystal_density_meas ?
_exptl_crystal_density_method 'not measured'
_exptl_crystal_description 'cubic prism'
_exptl_crystal_F_000 1170
_exptl_crystal_size_max 0.45
_exptl_crystal_size_mid 0.42
_exptl_crystal_size_min 0.40
_refine_diff_density_max 0.372
_refine_diff_density_min -0.558
_refine_diff_density_rms 0.065
_refine_ls_extinction_method none
_refine_ls_goodness_of_fit_ref 1.094
_refine_ls_hydrogen_treatment constr
_refine_ls_matrix_type full
_refine_ls_number_parameters 127
_refine_ls_number_reflns 2013
_refine_ls_number_restraints 0
_refine_ls_restrained_S_all 1.094
_refine_ls_R_factor_all 0.0575
_refine_ls_R_factor_gt 0.0478
_refine_ls_shift/su_max 0.000
_refine_ls_shift/su_mean 0.000
_refine_ls_structure_factor_coef Fsqd
_refine_ls_weighting_details 'calc w=1/[\s^2^(Fo^2^)+(0.0777P)^2^+6.7806P] where P=(Fo^2^+2Fc^2^)/3'
_refine_ls_weighting_scheme calc
_refine_ls_wR_factor_gt 0.1453
_refine_ls_wR_factor_ref 0.1541
_reflns_number_gt 1660
_reflns_number_total 2013
_reflns_threshold_expression >2sigma(I)
_cod_data_source_file b200152g.txt
_cod_data_source_block 2(2).(C6Cl6)
_cod_depositor_comments
;
The following automatic conversions were performed:

'_symmetry_cell_setting' value 'Hexagonal' changed to 'hexagonal'
according to
/usr/data/users/saulius/automatic-downloads/retrospective/RSC/lib/dictionaries/cif_core.dic
dictionary named 'cif_core.dic' version 2.4.2 from 2011-04-26.

Automatic conversion script
Id: cif_fix_values 2281 2013-09-26 08:29:07Z andrius 

The following automatic conversions were performed:

'_exptl_crystal_density_meas' value 'not measured' was changed to '?'
- the value is perceived as not measured.

Automatic conversion script
Id: cif_fix_values 3008 2015-01-20 13:52:24Z robertas 

The following automatic conversions were performed:

'_refine_ls_hydrogen_treatment' value 'constra' was replaced with the
value 'constr' as specified in the replacement file
'src/cod-tools/trunk/data/replacement-values/replacement_values.lst'.

Automatic conversion script
Id: cif_fix_values 5376 2017-05-30 11:51:03Z andrius 
;
_cod_original_sg_symbol_H-M R-3
_cod_database_code 7114535

loop_
_symmetry_equiv_pos_as_xyz
'x, y, z'
'-y, x-y, z'
'-x+y, -x, z'
'x+2/3, y+1/3, z+1/3'
'-y+2/3, x-y+1/3, z+1/3'
'-x+y+2/3, -x+1/3, z+1/3'
'x+1/3, y+2/3, z+2/3'
'-y+1/3, x-y+2/3, z+2/3'
'-x+y+1/3, -x+2/3, z+2/3'
'-x, -y, -z'
'y, -x+y, -z'
'x-y, x, -z'
'-x+2/3, -y+1/3, -z+1/3'
'y+2/3, -x+y+1/3, -z+1/3'
'x-y+2/3, x+1/3, -z+1/3'
'-x+1/3, -y+2/3, -z+2/3'
'y+1/3, -x+y+2/3, -z+2/3'
'x-y+1/3, x+2/3, -z+2/3'

loop_
_atom_site_label
_atom_site_type_symbol
_atom_site_fract_x
_atom_site_fract_y
_atom_site_fract_z
_atom_site_U_iso_or_equiv
_atom_site_adp_type
_atom_site_occupancy
_atom_site_symmetry_multiplicity
_atom_site_calc_flag
_atom_site_refinement_flags
O1 O 0.12987(11) 0.53679(11) 0.24578(8) 0.0377(4) Uani 1 1 d .
O2 O -0.0894(2) 0.06419(17) 0.15842(14) 0.0827(8) Uani 1 1 d .
O3 O -0.09587(19) 0.04646(15) 0.26401(13) 0.0734(7) Uani 1 1 d .
N1 N 0.26270(12) 0.70284(12) 0.24795(8) 0.0299(4) Uani 1 1 d .
N2 N -0.06967(16) 0.09985(16) 0.21421(12) 0.0511(6) Uani 1 1 d .
C1 C 0.23473(14) 0.60061(14) 0.24777(9) 0.0283(4) Uani 1 1 d .
C2 C 0.08793(14) 0.42750(15) 0.23753(11) 0.0340(4) Uani 1 1 d .
C3 C 0.08048(18) 0.36591(18) 0.29083(12) 0.0418(5) Uani 1 1 d .
H3A H 0.1090 0.3964 0.3315 0.050 Uiso 1 1 calc R
C4 C 0.02979(19) 0.25760(17) 0.28282(12) 0.0436(5) Uani 1 1 d .
H4A H 0.0236 0.2141 0.3181 0.052 Uiso 1 1 calc R
C5 C -0.01117(16) 0.21570(16) 0.22180(12) 0.0394(5) Uani 1 1 d .
C6 C -0.0027(2) 0.27764(19) 0.16810(13) 0.0474(6) Uani 1 1 d .
H6A H -0.0297 0.2473 0.1271 0.057 Uiso 1 1 calc R
C7 C 0.0470(2) 0.38587(18) 0.17640(12) 0.0454(5) Uani 1 1 d .
H7A H 0.0525 0.4295 0.1414 0.054 Uiso 1 1 calc R
Cl1 Cl 0.42228(5) 0.20137(5) 0.33518(4) 0.0615(3) Uani 1 1 d .
C8 C 0.55729(17) 0.27412(18) 0.33344(12) 0.0402(5) Uani 1 1 d .

loop_
_atom_site_aniso_label
_atom_site_aniso_U_11
_atom_site_aniso_U_22
_atom_site_aniso_U_33
_atom_site_aniso_U_23
_atom_site_aniso_U_13
_atom_site_aniso_U_12
O1 0.0229(7) 0.0252(7) 0.0628(10) 0.0008(6) 0.0022(6) 0.0103(5)
O2 0.0953(18) 0.0436(11) 0.0921(18) -0.0197(11) -0.0103(14) 0.0220(12)
O3 0.0729(14) 0.0325(9) 0.0978(17) 0.0132(10) 0.0147(12) 0.0137(9)
N1 0.0262(8) 0.0260(8) 0.0382(9) -0.0005(6) 0.0003(6) 0.0134(6)
N2 0.0384(10) 0.0315(10) 0.0787(16) -0.0025(10) 0.0042(10) 0.0140(8)
C1 0.0251(9) 0.0260(8) 0.0320(9) 0.0005(7) 0.0008(7) 0.0114(7)
C2 0.0218(8) 0.0249(9) 0.0526(12) 0.0026(8) 0.0039(8) 0.0098(7)
C3 0.0377(11) 0.0352(11) 0.0498(13) 0.0001(9) -0.0065(9) 0.0162(9)
C4 0.0404(11) 0.0334(11) 0.0548(13) 0.0084(9) -0.0007(10) 0.0167(9)
C5 0.0281(9) 0.0269(9) 0.0593(14) 0.0007(9) 0.0051(9) 0.0109(8)
C6 0.0485(13) 0.0385(12) 0.0469(13) -0.0036(10) 0.0013(10) 0.0155(10)
C7 0.0460(12) 0.0352(11) 0.0469(13) 0.0070(9) 0.0042(10) 0.0142(10)
Cl1 0.0319(3) 0.0477(4) 0.0982(6) 0.0028(3) 0.0024(3) 0.0151(3)
C8 0.0322(10) 0.0388(11) 0.0475(12) 0.0003(9) 0.0008(8) 0.0163(8)

loop_
_atom_type_symbol
_atom_type_description
_atom_type_scat_dispersion_real
_atom_type_scat_dispersion_imag
_atom_type_scat_source
C C 0.0033 0.0016 'International Tables Vol C Tables 4.2.6.8 and 6.1.1.4'
H H 0.0000 0.0000 'International Tables Vol C Tables 4.2.6.8 and 6.1.1.4'
N N 0.0061 0.0033 'International Tables Vol C Tables 4.2.6.8 and 6.1.1.4'
O O 0.0106 0.0060 'International Tables Vol C Tables 4.2.6.8 and 6.1.1.4'
Cl Cl 0.1484 0.1585 'International Tables Vol C Tables 4.2.6.8 and 6.1.1.4'

loop_
_geom_angle_atom_site_label_1
_geom_angle_atom_site_label_2
_geom_angle_atom_site_label_3
_geom_angle
_geom_angle_site_symmetry_1
_geom_angle_site_symmetry_3
C1 O1 C2 119.49(15) . .
C1 N1 C1 112.26(18) 3_565 .
O3 N2 O2 124.2(2) . .
O3 N2 C5 118.0(2) . .
O2 N2 C5 117.8(2) . .
N1 C1 N1 127.74(18) 2_665 .
N1 C1 O1 119.76(16) 2_665 .
N1 C1 O1 112.49(16) . .
C3 C2 C7 122.6(2) . .
C3 C2 O1 120.0(2) . .
C7 C2 O1 117.12(19) . .
C2 C3 C4 118.8(2) . .
C5 C4 C3 118.7(2) . .
C4 C5 C6 122.4(2) . .
C4 C5 N2 118.6(2) . .
C6 C5 N2 118.9(2) . .
C5 C6 C7 118.8(2) . .
C2 C7 C6 118.6(2) . .
C8 C8 C8 119.997(4) 17 18_545
C8 C8 Cl1 119.83(18) 17 .
C8 C8 Cl1 120.16(18) 18_545 .

loop_
_geom_bond_atom_site_label_1
_geom_bond_atom_site_label_2
_geom_bond_distance
_geom_bond_site_symmetry_2
O1 C1 1.342(2) .
O1 C2 1.410(2) .
O2 N2 1.215(3) .
O3 N2 1.213(3) .
N1 C1 1.320(2) 3_565
N1 C1 1.342(2) .
N2 C5 1.479(3) .
C1 N1 1.320(2) 2_665
C2 C3 1.374(3) .
C2 C7 1.376(3) .
C3 C4 1.386(3) .
C4 C5 1.375(3) .
C5 C6 1.380(3) .
C6 C7 1.386(3) .
Cl1 C8 1.716(2) .
C8 C8 1.390(2) 17
C8 C8 1.390(2) 18_545
